data_2242595
loop_
_publ_author_name
'Elsberg, Josiah G.'
'Spiropulos, Nicholas G.'
'Colson, Adam C.'
'Brown, Eric C.'

_publ_section_title
;
 Crystal structure of a homoleptic zinc(II) complex based on
 bis(3,5-diisopropylpyrazol-1-yl)acetate
;
_journal_coeditor_code JJ2201
_journal_issue 9
_journal_name_full 'Acta Crystallographica Section E'
_journal_page_first 1259
_journal_page_last 1262
_journal_paper_doi 10.1107/S2056989018011246
_journal_volume 74
_journal_year 2018
_chemical_formula_iupac '[Zn (C20 H31 N4 O2)2]'
_chemical_formula_moiety 'C40 H62 N8 O4 Zn'
_chemical_formula_sum 'C40 H62 N8 O4 Zn'
_chemical_formula_weight 784.35
_chemical_name_systematic
;
Bis[bis(3,5-diisopropylpyrazol-1-yl)acetato]zinc(II)
;
_space_group_IT_number 14
_symmetry_cell_setting monoclinic
_symmetry_space_group_name_Hall '-P 2ybc'
_symmetry_space_group_name_H-M 'P 1 21/c 1'
_atom_sites_solution_hydrogens geom
_atom_sites_solution_primary direct
_atom_sites_solution_secondary difmap
_audit_creation_method SHELXL-97
_cell_angle_alpha 90.00
_cell_angle_beta 96.9735(10)
_cell_angle_gamma 90.00
_cell_formula_units_Z 2
_cell_length_a 10.18060(10)
_cell_length_b 16.9578(3)
_cell_length_c 12.4534(2)
_cell_measurement_reflns_used 8352
_cell_measurement_temperature 150.0(10)
_cell_measurement_theta_max 20.389
_cell_measurement_theta_min 1.018
_cell_volume 2134.06(6)
_computing_cell_refinement
;
DENZO-SMN (Otwinowski & Minor, 1997)
;
_computing_data_collection
;
COLLECT (Nonius, 1998)
;
_computing_data_reduction
;
DENZO-SMN (Otwinowski & Minor, 1997)
;
_computing_molecular_graphics
;
WinGX (Farrugia, 2012) and ORTEP-3 (Farrugia, 2012)
;
_computing_publication_material
;
SHELXL97 (Sheldrick, 2008)
;
_computing_structure_refinement
;
SHELXL97 (Sheldrick, 2008)
;
_computing_structure_solution
;
SIR97 (Altomare <i>et al.</i>,  1999)
;
_diffrn_ambient_temperature 150.0(10)
_diffrn_measured_fraction_theta_full 0.995
_diffrn_measured_fraction_theta_max 0.995
_diffrn_measurement_device_type 'Nonius KappaCCD'
_diffrn_measurement_method 'Phi and Omega scan'
_diffrn_radiation_monochromator graphite
_diffrn_radiation_source 'fine-focus sealed tube'
_diffrn_radiation_type MoK\a
_diffrn_radiation_wavelength 0.71073
_diffrn_reflns_av_R_equivalents 0.0328
_diffrn_reflns_av_sigmaI/netI 0.0460
_diffrn_reflns_limit_h_max 13
_diffrn_reflns_limit_h_min -13
_diffrn_reflns_limit_k_max 22
_diffrn_reflns_limit_k_min -22
_diffrn_reflns_limit_l_max 16
_diffrn_reflns_limit_l_min -16
_diffrn_reflns_number 9825
_diffrn_reflns_theta_full 27.90
_diffrn_reflns_theta_max 27.90
_diffrn_reflns_theta_min 2.35
_exptl_absorpt_coefficient_mu 0.623
_exptl_absorpt_correction_T_max 0.9234
_exptl_absorpt_correction_T_min 0.8598
_exptl_absorpt_correction_type multi-scan
_exptl_absorpt_process_details
;
(DENZO-SMN; Otwinowski & Minor, 1997)
;
_exptl_crystal_colour colorless
_exptl_crystal_density_diffrn 1.221
_exptl_crystal_density_method 'not measured'
_exptl_crystal_description prism
_exptl_crystal_F_000 840
_exptl_crystal_size_max 0.25
_exptl_crystal_size_mid 0.18
_exptl_crystal_size_min 0.13
_refine_diff_density_max 0.277
_refine_diff_density_min -0.409
_refine_ls_extinction_method none
_refine_ls_goodness_of_fit_ref 1.031
_refine_ls_hydrogen_treatment refall
_refine_ls_matrix_type full
_refine_ls_number_parameters 365
_refine_ls_number_reflns 5072
_refine_ls_number_restraints 0
_refine_ls_restrained_S_all 1.031
_refine_ls_R_factor_all 0.0541
_refine_ls_R_factor_gt 0.0332
_refine_ls_shift/su_max 0.000
_refine_ls_shift/su_mean 0.000
_refine_ls_structure_factor_coef Fsqd
_refine_ls_weighting_details 'calc w=1/[\s^2^(Fo^2^)+(0.0287P)^2^+0.6212P] where P=(Fo^2^+2Fc^2^)/3'
_refine_ls_weighting_scheme calc
_refine_ls_wR_factor_gt 0.0697
_refine_ls_wR_factor_ref 0.0749
_reflns_number_gt 3881
_reflns_number_total 5072
_reflns_threshold_expression >2sigma(I)
_cod_data_source_file jj2201sup1.cif
_cod_data_source_block I
_cod_original_sg_symbol_H-M P21/c
_cod_database_code 2242595

loop_
_symmetry_equiv_pos_as_xyz
'x, y, z'
'-x, y+1/2, -z+1/2'
'-x, -y, -z'
'x, -y-1/2, z-1/2'

loop_
_atom_site_type_symbol
_atom_site_label
_atom_site_fract_x
_atom_site_fract_y
_atom_site_fract_z
_atom_site_U_iso_or_equiv
_atom_site_adp_type
_atom_site_calc_flag
_atom_site_refinement_flags
_atom_site_occupancy
_atom_site_symmetry_multiplicity
Zn Zn1 0.0000 0.0000 0.5000 0.01725(8) Uani d S 1 2
O O1 -0.17165(10) -0.05936(6) 0.44996(8) 0.0209(2) Uani d . 1 1
O O2 -0.39140(10) -0.04825(7) 0.41634(9) 0.0265(3) Uani d . 1 1
N N1 -0.11682(11) 0.10849(7) 0.47319(9) 0.0176(3) Uani d . 1 1
N N2 -0.23516(11) 0.10762(7) 0.51632(9) 0.0163(3) Uani d . 1 1
N N3 -0.20337(11) 0.00927(7) 0.65508(9) 0.0173(3) Uani d . 1 1
N N4 -0.06882(11) 0.00496(7) 0.65787(9) 0.0182(3) Uani d . 1 1
C C1 -0.10013(14) 0.18293(9) 0.44361(12) 0.0202(3) Uani d . 1 1
C C2 -0.20742(15) 0.22944(9) 0.46651(13) 0.0230(3) Uani d . 1 1
C C3 -0.29170(14) 0.18053(9) 0.51367(12) 0.0184(3) Uani d . 1 1
C C4 -0.28291(14) 0.03319(9) 0.55466(11) 0.0163(3) Uani d . 1 1
C C5 -0.24317(15) -0.01243(9) 0.75104(11) 0.0201(3) Uani d . 1 1
C C6 -0.12943(16) -0.02940(10) 0.81833(12) 0.0243(3) Uani d . 1 1
C C7 -0.02332(15) -0.01781(9) 0.75795(12) 0.0201(3) Uani d . 1 1
C C8 -0.28289(14) -0.03104(9) 0.46471(11) 0.0168(3) Uani d . 1 1
C C9 0.02168(16) 0.20845(10) 0.39572(14) 0.0283(4) Uani d . 1 1
C C10 -0.0141(2) 0.26302(13) 0.29895(17) 0.0421(5) Uani d . 1 1
C C11 0.11899(19) 0.24866(13) 0.48170(18) 0.0388(5) Uani d . 1 1
C C12 -0.41863(15) 0.19758(10) 0.55931(13) 0.0243(3) Uani d . 1 1
C C13 -0.48545(18) 0.27096(11) 0.50744(18) 0.0360(4) Uani d . 1 1
C C14 -0.3943(2) 0.20583(13) 0.68232(15) 0.0377(4) Uani d . 1 1
C C15 -0.38671(16) -0.02061(11) 0.76703(13) 0.0267(4) Uani d . 1 1
C C16 -0.4041(2) -0.01540(17) 0.88672(15) 0.0437(6) Uani d . 1 1
C C17 -0.4420(2) -0.09813(14) 0.71835(18) 0.0435(5) Uani d . 1 1
C C18 0.12297(15) -0.02653(10) 0.79192(13) 0.0245(3) Uani d . 1 1
C C19 0.18716(18) 0.05324(12) 0.81940(16) 0.0328(4) Uani d . 1 1
C C20 0.1505(2) -0.08334(12) 0.88676(16) 0.0361(4) Uani d . 1 1
H H2 -0.2196(16) 0.2832(10) 0.4523(13) 0.024(4) Uiso d . 1 1
H H4 -0.3720(16) 0.0402(9) 0.5694(12) 0.018(4) Uiso d . 1 1
H H6 -0.1259(16) -0.0462(10) 0.8923(14) 0.027(4) Uiso d . 1 1
H H9 0.0639(17) 0.1606(11) 0.3703(14) 0.031(5) Uiso d . 1 1
H H10A -0.079(2) 0.2389(13) 0.2427(18) 0.055(6) Uiso d . 1 1
H H10B 0.064(2) 0.2722(12) 0.2667(17) 0.052(6) Uiso d . 1 1
H H10C -0.0515(19) 0.3126(12) 0.3223(16) 0.043(6) Uiso d . 1 1
H H11A 0.1456(19) 0.2147(12) 0.5427(16) 0.041(5) Uiso d . 1 1
H H11B 0.197(2) 0.2639(12) 0.4482(16) 0.046(6) Uiso d . 1 1
H H11C 0.0797(19) 0.2952(11) 0.5102(15) 0.036(5) Uiso d . 1 1
H H12 -0.4765(16) 0.1549(10) 0.5438(13) 0.019(4) Uiso d . 1 1
H H13A -0.568(2) 0.2786(11) 0.5388(15) 0.044(6) Uiso d . 1 1
H H13B -0.504(2) 0.2641(13) 0.4277(18) 0.052(6) Uiso d . 1 1
H H13C -0.429(2) 0.3190(12) 0.5261(15) 0.044(5) Uiso d . 1 1
H H14A -0.479(2) 0.2095(13) 0.7118(17) 0.059(6) Uiso d . 1 1
H H14B -0.344(2) 0.1589(12) 0.7184(15) 0.043(5) Uiso d . 1 1
H H14C -0.342(2) 0.2497(12) 0.7026(15) 0.039(5) Uiso d . 1 1
H H15 -0.4339(17) 0.0219(10) 0.7318(14) 0.024(4) Uiso d . 1 1
H H16A -0.498(2) -0.0199(13) 0.8966(17) 0.054(6) Uiso d . 1 1
H H16C -0.3739(19) 0.0372(12) 0.9114(15) 0.036(5) Uiso d . 1 1
H H16B -0.358(2) -0.0561(13) 0.9265(17) 0.052(6) Uiso d . 1 1
H H17A -0.432(2) -0.0998(12) 0.6390(17) 0.051(6) Uiso d . 1 1
H H17B -0.392(2) -0.1428(12) 0.7557(16) 0.047(6) Uiso d . 1 1
H H17C -0.536(2) -0.1047(13) 0.7273(17) 0.055(6) Uiso d . 1 1
H H18 0.1625(16) -0.0474(10) 0.7325(13) 0.023(4) Uiso d . 1 1
H H19A 0.1506(17) 0.0783(10) 0.8825(15) 0.032(5) Uiso d . 1 1
H H19B 0.285(2) 0.0461(12) 0.8343(16) 0.050(6) Uiso d . 1 1
H H19C 0.1748(18) 0.0875(11) 0.7587(16) 0.036(5) Uiso d . 1 1
H H20A 0.107(2) -0.1343(13) 0.8722(16) 0.046(6) Uiso d . 1 1
H H20B 0.117(2) -0.0619(12) 0.9539(17) 0.049(6) Uiso d . 1 1
H H20C 0.240(2) -0.0920(12) 0.9050(16) 0.048(6) Uiso d . 1 1

loop_
_atom_site_aniso_label
_atom_site_aniso_U_11
_atom_site_aniso_U_22
_atom_site_aniso_U_33
_atom_site_aniso_U_12
_atom_site_aniso_U_13
_atom_site_aniso_U_23
Zn1 0.01007(11) 0.02354(14) 0.01834(12) 0.00096(10) 0.00251(9) -0.00057(10)
O1 0.0121(5) 0.0256(6) 0.0249(5) 0.0003(4) 0.0022(4) -0.0045(4)
O2 0.0128(5) 0.0374(7) 0.0286(6) -0.0035(5) 0.0005(5) -0.0088(5)
N1 0.0097(6) 0.0228(7) 0.0211(6) -0.0002(5) 0.0050(5) 0.0009(5)
N2 0.0094(5) 0.0213(6) 0.0185(6) -0.0001(5) 0.0031(5) -0.0006(5)
N3 0.0120(5) 0.0257(7) 0.0143(6) 0.0006(5) 0.0026(5) 0.0012(5)
N4 0.0116(5) 0.0247(7) 0.0181(6) 0.0016(5) 0.0007(5) -0.0001(5)
C1 0.0169(7) 0.0218(8) 0.0220(8) -0.0037(6) 0.0027(6) -0.0032(6)
C2 0.0221(8) 0.0167(8) 0.0305(9) -0.0017(6) 0.0045(7) -0.0029(6)
C3 0.0141(7) 0.0205(8) 0.0198(7) 0.0004(6) -0.0005(6) -0.0051(6)
C4 0.0098(6) 0.0223(8) 0.0171(7) -0.0004(6) 0.0027(6) 0.0023(6)
C5 0.0194(7) 0.0265(9) 0.0148(7) -0.0006(6) 0.0041(6) -0.0014(6)
C6 0.0248(8) 0.0330(9) 0.0149(7) 0.0014(7) 0.0011(6) 0.0006(6)
C7 0.0193(7) 0.0221(8) 0.0182(7) 0.0035(6) -0.0005(6) -0.0021(6)
C8 0.0143(7) 0.0201(7) 0.0166(7) -0.0018(6) 0.0042(6) 0.0038(6)
C9 0.0226(8) 0.0247(9) 0.0400(10) -0.0060(7) 0.0139(8) 0.0004(7)
C10 0.0447(12) 0.0462(13) 0.0372(11) -0.0198(10) 0.0127(10) 0.0036(9)
C11 0.0227(9) 0.0415(12) 0.0518(13) -0.0100(9) 0.0031(9) 0.0056(10)
C12 0.0159(7) 0.0238(8) 0.0341(9) -0.0004(7) 0.0064(7) -0.0072(7)
C13 0.0219(9) 0.0324(10) 0.0535(13) 0.0079(8) 0.0041(9) -0.0048(9)
C14 0.0342(10) 0.0455(12) 0.0352(10) 0.0055(10) 0.0110(9) -0.0117(9)
C15 0.0202(8) 0.0436(11) 0.0174(7) -0.0039(7) 0.0064(7) 0.0024(7)
C16 0.0268(9) 0.0835(19) 0.0223(9) -0.0041(11) 0.0093(8) 0.0009(10)
C17 0.0381(11) 0.0528(14) 0.0402(12) -0.0201(10) 0.0079(10) 0.0006(10)
C18 0.0205(8) 0.0310(9) 0.0206(8) 0.0072(7) -0.0031(7) -0.0043(6)
C19 0.0247(9) 0.0362(10) 0.0350(10) 0.0004(8) -0.0066(8) -0.0023(8)
C20 0.0341(10) 0.0375(11) 0.0330(10) 0.0086(9) -0.0110(9) 0.0033(8)

loop_
_atom_type_symbol
_atom_type_description
_atom_type_scat_dispersion_real
_atom_type_scat_dispersion_imag
_atom_type_scat_source
C C 0.0033 0.0016 'International Tables Vol C Tables 4.2.6.8 and 6.1.1.4'
H H 0.0000 0.0000 'International Tables Vol C Tables 4.2.6.8 and 6.1.1.4'
N N 0.0061 0.0033 'International Tables Vol C Tables 4.2.6.8 and 6.1.1.4'
O O 0.0106 0.0060 'International Tables Vol C Tables 4.2.6.8 and 6.1.1.4'
Zn Zn 0.2839 1.4301 'International Tables Vol C Tables 4.2.6.8 and 6.1.1.4'

loop_
_geom_angle_atom_site_label_1
_geom_angle_atom_site_label_2
_geom_angle_atom_site_label_3
_geom_angle_site_symmetry_1
_geom_angle_site_symmetry_3
_geom_angle
_geom_angle_publ_flag
O1 Zn1 O1 3_556 . 180.0 ?
O1 Zn1 N4 3_556 . 93.60(4) ?
O1 Zn1 N4 . . 86.40(4) y
O1 Zn1 N4 3_556 3_556 86.40(4) ?
O1 Zn1 N4 . 3_556 93.60(4) y
N4 Zn1 N4 . 3_556 180.0 ?
O1 Zn1 N1 3_556 . 93.49(4) ?
O1 Zn1 N1 . . 86.51(4) y
N4 Zn1 N1 . . 82.91(4) y
N4 Zn1 N1 3_556 . 97.09(4) ?
O1 Zn1 N1 3_556 3_556 86.51(4) ?
O1 Zn1 N1 . 3_556 93.49(4) y
N4 Zn1 N1 . 3_556 97.09(4) y
N4 Zn1 N1 3_556 3_556 82.91(4) ?
N1 Zn1 N1 . 3_556 180.00(3) ?
C8 O1 Zn1 . . 121.05(9) ?
C1 N1 N2 . . 105.37(11) ?
C1 N1 Zn1 . . 138.76(10) ?
N2 N1 Zn1 . . 114.54(9) ?
C3 N2 N1 . . 111.58(11) ?
C3 N2 C4 . . 129.68(11) ?
N1 N2 C4 . . 118.72(11) ?
C5 N3 N4 . . 111.59(11) ?
C5 N3 C4 . . 129.36(12) ?
N4 N3 C4 . . 119.03(11) ?
C7 N4 N3 . . 105.81(11) ?
C7 N4 Zn1 . . 136.30(10) ?
N3 N4 Zn1 . . 114.33(8) ?
N1 C1 C2 . . 110.35(13) ?
N1 C1 C9 . . 121.44(13) ?
C2 C1 C9 . . 128.20(14) ?
C3 C2 C1 . . 106.80(14) ?
C3 C2 H2 . . 126.4(10) ?
C1 C2 H2 . . 126.8(10) ?
N2 C3 C2 . . 105.90(12) ?
N2 C3 C12 . . 123.10(13) ?
C2 C3 C12 . . 130.97(14) ?
N2 C4 N3 . . 110.44(11) ?
N2 C4 C8 . . 109.91(11) ?
N3 C4 C8 . . 111.81(12) ?
N2 C4 H4 . . 108.6(10) ?
N3 C4 H4 . . 108.1(9) ?
C8 C4 H4 . . 107.9(10) ?
N3 C5 C6 . . 105.89(13) ?
N3 C5 C15 . . 122.65(13) ?
C6 C5 C15 . . 131.26(14) ?
C5 C6 C7 . . 106.87(13) ?
C5 C6 H6 . . 125.2(10) ?
C7 C6 H6 . . 127.9(10) ?
N4 C7 C6 . . 109.81(13) ?
N4 C7 C18 . . 120.72(13) ?
C6 C7 C18 . . 129.46(14) ?
O2 C8 O1 . . 127.38(14) ?
O2 C8 C4 . . 116.06(12) ?
O1 C8 C4 . . 116.56(12) ?
C1 C9 C10 . . 110.96(15) ?
C1 C9 C11 . . 110.26(14) ?
C10 C9 C11 . . 110.77(15) ?
C1 C9 H9 . . 107.6(10) ?
C10 C9 H9 . . 108.5(10) ?
C11 C9 H9 . . 108.7(10) ?
C9 C10 H10A . . 112.5(13) ?
C9 C10 H10B . . 107.7(13) ?
H10A C10 H10B . . 106.6(17) ?
C9 C10 H10C . . 110.5(12) ?
H10A C10 H10C . . 108.5(18) ?
H10B C10 H10C . . 111.1(17) ?
C9 C11 H11A . . 112.4(12) ?
C9 C11 H11B . . 108.1(12) ?
H11A C11 H11B . . 109.2(16) ?
C9 C11 H11C . . 111.0(12) ?
H11A C11 H11C . . 106.6(16) ?
H11B C11 H11C . . 109.5(16) ?
C3 C12 C13 . . 110.93(14) ?
C3 C12 C14 . . 110.77(14) ?
C13 C12 C14 . . 111.10(15) ?
C3 C12 H12 . . 108.8(9) ?
C13 C12 H12 . . 107.8(10) ?
C14 C12 H12 . . 107.4(10) ?
C12 C13 H13A . . 107.5(12) ?
C12 C13 H13B . . 110.4(12) ?
H13A C13 H13B . . 110.0(17) ?
C12 C13 H13C . . 110.5(12) ?
H13A C13 H13C . . 107.2(15) ?
H13B C13 H13C . . 111.1(16) ?
C12 C14 H14A . . 109.7(13) ?
C12 C14 H14B . . 112.4(11) ?
H14A C14 H14B . . 107.7(16) ?
C12 C14 H14C . . 111.3(12) ?
H14A C14 H14C . . 110.2(17) ?
H14B C14 H14C . . 105.3(16) ?
C5 C15 C16 . . 110.73(14) ?
C5 C15 C17 . . 110.12(15) ?
C16 C15 C17 . . 110.92(16) ?
C5 C15 H15 . . 108.4(10) ?
C16 C15 H15 . . 107.3(10) ?
C17 C15 H15 . . 109.3(10) ?
C15 C16 H16A . . 110.4(13) ?
C15 C16 H16C . . 106.8(11) ?
H16A C16 H16C . . 107.8(16) ?
C15 C16 H16B . . 111.2(13) ?
H16A C16 H16B . . 108.0(18) ?
H16C C16 H16B . . 112.5(18) ?
C15 C17 H17A . . 109.8(12) ?
C15 C17 H17B . . 108.9(12) ?
H17A C17 H17B . . 109.3(16) ?
C15 C17 H17C . . 111.7(13) ?
H17A C17 H17C . . 108.7(17) ?
H17B C17 H17C . . 108.4(17) ?
C7 C18 C19 . . 111.02(14) ?
C7 C18 C20 . . 111.26(14) ?
C19 C18 C20 . . 110.72(14) ?
C7 C18 H18 . . 108.4(10) ?
C19 C18 H18 . . 107.1(10) ?
C20 C18 H18 . . 108.2(10) ?
C18 C19 H19A . . 111.2(10) ?
C18 C19 H19B . . 109.0(12) ?
H19A C19 H19B . . 111.2(15) ?
C18 C19 H19C . . 110.6(11) ?
H19A C19 H19C . . 109.8(15) ?
H19B C19 H19C . . 104.8(16) ?
C18 C20 H20A . . 112.2(12) ?
C18 C20 H20B . . 111.5(12) ?
H20A C20 H20B . . 106.3(16) ?
C18 C20 H20C . . 111.9(13) ?
H20A C20 H20C . . 108.7(17) ?
H20B C20 H20C . . 105.9(17) ?

loop_
_geom_bond_atom_site_label_1
_geom_bond_atom_site_label_2
_geom_bond_site_symmetry_2
_geom_bond_distance
_geom_bond_publ_flag
Zn1 O1 3_556 2.0471(10) ?
Zn1 O1 . 2.0472(10) y
Zn1 N4 . 2.1674(11) y
Zn1 N4 3_556 2.1675(11) ?
Zn1 N1 . 2.1941(12) y
Zn1 N1 3_556 2.1942(12) ?
O1 C8 . 1.2640(17) ?
O2 C8 . 1.2275(17) ?
N1 C1 . 1.3317(19) ?
N1 N2 . 1.3774(15) ?
N2 C3 . 1.3625(19) ?
N2 C4 . 1.4539(18) ?
N3 C5 . 1.3583(19) ?
N3 N4 . 1.3680(15) ?
N3 C4 . 1.4623(18) ?
N4 C7 . 1.3330(19) ?
C1 C2 . 1.404(2) ?
C1 C9 . 1.503(2) ?
C2 C3 . 1.375(2) ?
C2 H2 . 0.933(17) ?
C3 C12 . 1.5016(19) ?
C4 C8 . 1.562(2) ?
C4 H4 . 0.954(16) ?
C5 C6 . 1.375(2) ?
C5 C15 . 1.505(2) ?
C6 C7 . 1.403(2) ?
C6 H6 . 0.960(17) ?
C7 C18 . 1.505(2) ?
C9 C10 . 1.528(3) ?
C9 C11 . 1.528(3) ?
C9 H9 . 0.988(18) ?
C10 H10A . 0.99(2) ?
C10 H10B . 0.94(2) ?
C10 H10C . 0.98(2) ?
C11 H11A . 0.96(2) ?
C11 H11B . 0.98(2) ?
C11 H11C . 0.971(19) ?
C12 C13 . 1.524(2) ?
C12 C14 . 1.528(2) ?
C12 H12 . 0.938(17) ?
C13 H13A . 0.98(2) ?
C13 H13B . 0.99(2) ?
C13 H13C . 1.01(2) ?
C14 H14A . 0.98(2) ?
C14 H14B . 1.02(2) ?
C14 H14C . 0.93(2) ?
C15 C16 . 1.525(2) ?
C15 C17 . 1.526(3) ?
C15 H15 . 0.945(18) ?
C16 H16A . 0.98(2) ?
C16 H16C . 0.98(2) ?
C16 H16B . 0.94(2) ?
C17 H17A . 1.01(2) ?
C17 H17B . 1.00(2) ?
C17 H17C . 0.98(2) ?
C18 C19 . 1.523(2) ?
C18 C20 . 1.524(2) ?
C18 H18 . 0.953(16) ?
C19 H19A . 1.004(18) ?
C19 H19B . 1.00(2) ?
C19 H19C . 0.949(19) ?
C20 H20A . 0.98(2) ?
C20 H20B . 1.01(2) ?
C20 H20C . 0.93(2) ?

loop_
_geom_torsion_atom_site_label_1
_geom_torsion_atom_site_label_2
_geom_torsion_atom_site_label_3
_geom_torsion_atom_site_label_4
_geom_torsion_site_symmetry_1
_geom_torsion
O1 Zn1 O1 C8 3_556 16(15)
N4 Zn1 O1 C8 . 53.53(11)
N4 Zn1 O1 C8 3_556 -126.47(11)
N1 Zn1 O1 C8 . -29.57(11)
N1 Zn1 O1 C8 3_556 150.43(11)
O1 Zn1 N1 C1 3_556 31.57(15)
O1 Zn1 N1 C1 . -148.43(15)
N4 Zn1 N1 C1 . 124.77(15)
N4 Zn1 N1 C1 3_556 -55.23(15)
N1 Zn1 N1 C1 3_556 -92(11)
O1 Zn1 N1 N2 3_556 -132.72(9)
O1 Zn1 N1 N2 . 47.28(9)
N4 Zn1 N1 N2 . -39.52(9)
N4 Zn1 N1 N2 3_556 140.48(9)
N1 Zn1 N1 N2 3_556 104(11)
C1 N1 N2 C3 . 0.03(15)
Zn1 N1 N2 C3 . 169.36(9)
C1 N1 N2 C4 . 178.82(12)
Zn1 N1 N2 C4 . -11.85(15)
C5 N3 N4 C7 . -1.60(16)
C4 N3 N4 C7 . 179.91(12)
C5 N3 N4 Zn1 . 160.70(10)
C4 N3 N4 Zn1 . -17.80(15)
O1 Zn1 N4 C7 3_556 -57.11(15)
O1 Zn1 N4 C7 . 122.89(15)
N4 Zn1 N4 C7 3_556 -160(6)
N1 Zn1 N4 C7 . -150.19(15)
N1 Zn1 N4 C7 3_556 29.81(15)
O1 Zn1 N4 N3 3_556 147.94(9)
O1 Zn1 N4 N3 . -32.06(9)
N4 Zn1 N4 N3 3_556 45(6)
N1 Zn1 N4 N3 . 54.86(9)
N1 Zn1 N4 N3 3_556 -125.13(9)
N2 N1 C1 C2 . -0.58(16)
Zn1 N1 C1 C2 . -165.78(11)
N2 N1 C1 C9 . 177.97(13)
Zn1 N1 C1 C9 . 12.8(2)
N1 C1 C2 C3 . 0.91(18)
C9 C1 C2 C3 . -177.51(15)
N1 N2 C3 C2 . 0.52(16)
C4 N2 C3 C2 . -178.10(13)
N1 N2 C3 C12 . -177.54(13)
C4 N2 C3 C12 . 3.8(2)
C1 C2 C3 N2 . -0.84(16)
C1 C2 C3 C12 . 177.01(15)
C3 N2 C4 N3 . -109.26(15)
N1 N2 C4 N3 . 72.21(15)
C3 N2 C4 C8 . 126.92(15)
N1 N2 C4 C8 . -51.62(16)
C5 N3 C4 N2 . 128.41(15)
N4 N3 C4 N2 . -53.40(16)
C5 N3 C4 C8 . -108.87(16)
N4 N3 C4 C8 . 69.32(15)
N4 N3 C5 C6 . 1.46(17)
C4 N3 C5 C6 . 179.76(14)
N4 N3 C5 C15 . -173.97(13)
C4 N3 C5 C15 . 4.3(2)
N3 C5 C6 C7 . -0.73(17)
C15 C5 C6 C7 . 174.15(16)
N3 N4 C7 C6 . 1.08(16)
Zn1 N4 C7 C6 . -155.28(12)
N3 N4 C7 C18 . -178.12(13)
Zn1 N4 C7 C18 . 25.5(2)
C5 C6 C7 N4 . -0.23(18)
C5 C6 C7 C18 . 178.88(15)
Zn1 O1 C8 O2 . 159.40(12)
Zn1 O1 C8 C4 . -20.61(16)
N2 C4 C8 O2 . -104.57(14)
N3 C4 C8 O2 . 132.40(13)
N2 C4 C8 O1 . 75.44(16)
N3 C4 C8 O1 . -47.58(16)
N1 C1 C9 C10 . 136.65(16)
C2 C1 C9 C10 . -45.1(2)
N1 C1 C9 C11 . -100.24(18)
C2 C1 C9 C11 . 78.0(2)
N2 C3 C12 C13 . -157.28(15)
C2 C3 C12 C13 . 25.2(2)
N2 C3 C12 C14 . 78.85(19)
C2 C3 C12 C14 . -98.7(2)
N3 C5 C15 C16 . -159.12(17)
C6 C5 C15 C16 . 26.7(3)
N3 C5 C15 C17 . 77.8(2)
C6 C5 C15 C17 . -96.3(2)
N4 C7 C18 C19 . 79.98(18)
C6 C7 C18 C19 . -99.0(2)
N4 C7 C18 C20 . -156.22(15)
C6 C7 C18 C20 . 24.8(2)

_cod_database_fobs_code 2242595
